data_7220214
loop_
_publ_author_name
'Abbas, Samah Sayed'
'Refaat, Mohamed'
'bebawy, lories'
'shokry, rafeek fahmy'

_publ_section_title
;
 Stability-indicating chromatographic determination of hydroquinone in
 combination with tretinoin and fluocinolone acetonide in pharmaceutical
 formulation with photodegradation kinetic study
;
_journal_name_full 'RSC Adv.'
_journal_paper_doi 10.1039/C5RA07083J
_journal_year 2015
_chemical_absolute_configuration ad
_chemical_formula_moiety 'C24 H30 F2 O6'
_chemical_formula_sum 'C24 H30 F2 O6'
_chemical_formula_weight 452.49
_chemical_properties_physical Photo-sensitive
_space_group_IT_number 19
_symmetry_cell_setting orthorhombic
_symmetry_space_group_name_Hall 'P 2ac 2ab'
_symmetry_space_group_name_H-M 'P 21 21 21'
_atom_sites_solution_hydrogens difmap
_atom_sites_solution_primary direct
_audit_update_record
;
2015-04-28 deposited with the CCDC.
2015-05-07 downloaded from the CCDC.
;
_cell_angle_alpha 90
_cell_angle_beta 90
_cell_angle_gamma 90
_cell_formula_units_Z 4
_cell_length_a 9.1420(3)
_cell_length_b 11.9074(4)
_cell_length_c 20.3303(10)
_cell_measurement_reflns_used 4711
_cell_measurement_temperature 298
_cell_measurement_theta_max 27
_cell_measurement_theta_min 3
_cell_volume 2213.10(15)
_computing_cell_refinement 'DENZO/SCALEPACK (Otwinowski & Minor, 1997)'
_computing_data_collection 'COLLECT (Nonius, 2001).'
_computing_data_reduction 'DENZO/SCALEPACK (Otwinowski & Minor, 1997)'
_computing_molecular_graphics 'CAMERON (Watkin et al., 1996)'
_computing_publication_material 'CRYSTALS (Betteridge et al., 2003)'
_computing_structure_refinement 'CRYSTALS (Betteridge et al., 2003)'
_computing_structure_solution 'SHELXS 86 (Sheldrick, 1986)'
_diffrn_ambient_temperature 298
_diffrn_measured_fraction_theta_full 0.968
_diffrn_measured_fraction_theta_max 0.898
_diffrn_measurement_device Area
_diffrn_measurement_device_type 'Nonius KappaCCD'
_diffrn_measurement_method '\f & \w scans'
_diffrn_radiation_monochromator graphite
_diffrn_radiation_type 'Mo K\a'
_diffrn_radiation_wavelength 0.71073
_diffrn_reflns_av_R_equivalents 0.082
_diffrn_reflns_limit_h_max 11
_diffrn_reflns_limit_h_min -10
_diffrn_reflns_limit_k_max 14
_diffrn_reflns_limit_k_min -9
_diffrn_reflns_limit_l_max 25
_diffrn_reflns_limit_l_min -14
_diffrn_reflns_number 8436
_diffrn_reflns_theta_full 25.225
_diffrn_reflns_theta_max 27.419
_diffrn_reflns_theta_min 2.982
_diffrn_standards_number 0
_exptl_absorpt_coefficient_mu 0.107
_exptl_absorpt_correction_T_max 0.99
_exptl_absorpt_correction_T_min 0.99
_exptl_absorpt_correction_type multi-scan
_exptl_absorpt_process_details 'DENZO/SCALEPACK (Otwinowski & Minor, 1997)'
_exptl_crystal_colour coulorless
_exptl_crystal_density_diffrn 1.358
_exptl_crystal_density_method 'not measured'
_exptl_crystal_description needels
_exptl_crystal_F_000 960
_exptl_crystal_size_max 0.430
_exptl_crystal_size_mid 0.390
_exptl_crystal_size_min 0.090
_refine_diff_density_max 0.33
_refine_diff_density_min -0.31
_refine_ls_abs_structure_details 'Flack (1983), 0 Friedel-pairs'
_refine_ls_abs_structure_Flack 0(2)
_refine_ls_extinction_method None
_refine_ls_goodness_of_fit_ref 0.9361
_refine_ls_hydrogen_treatment mixed
_refine_ls_matrix_type full
_refine_ls_number_parameters 185
_refine_ls_number_reflns 1132
_refine_ls_number_restraints 103
_refine_ls_R_factor_all 0.1712
_refine_ls_R_factor_gt 0.0544
_refine_ls_shift/su_max 0.0071288
_refine_ls_shift/su_mean 0.0003116
_refine_ls_structure_factor_coef Fsqd
_refine_ls_weighting_details
;
 Method, part 1, Chebychev polynomial, (Watkin, 1994, Prince, 1982) 
 [weight] = 1.0/[A~0~*T~0~(x)+A~1~*T~1~(x) ... +A~n-1~]*T~n-1~(x)] 
 where A~i~ are the Chebychev coefficients listed below and x= Fcalc/Fmax 
 Method = Robust Weighting (Prince, 1982) 
 W = [weight] * [1-(deltaF/6*sigmaF)^2^]^2^ 
 A~i~ are: 
 39.3 62.6 45.8 20.4 7.91 
;
_refine_ls_weighting_scheme calc
_refine_ls_wR_factor_all 0.1027
_refine_ls_wR_factor_gt 0.0673
_refine_ls_wR_factor_ref 0.0673
_reflns_limit_h_max 11
_reflns_limit_h_min 0
_reflns_limit_k_max 14
_reflns_limit_k_min 0
_reflns_limit_l_max 25
_reflns_limit_l_min 0
_reflns_number_gt 1132
_reflns_number_total 2569
_reflns_threshold_expression I>2.0\s(I)
_oxford_diffrn_Wilson_B_factor 1.97
_oxford_diffrn_Wilson_scale 25.84
_oxford_refine_ls_r_factor_ref 0.0544
_oxford_refine_ls_scale 0.25014(14)
_oxford_reflns_number_all 2569
_oxford_reflns_threshold_expression_ref I>2.0\s(I)
_cod_data_source_file c5ra07083j1.cif
_cod_data_source_block 1
_cod_original_cell_volume 2213.10(11)
_cod_original_sg_symbol_H-M 'P 21 21 21 '
_cod_database_code 7220214

loop_
_symmetry_equiv_pos_as_xyz
x,y,z
x+1/2,-y+1/2,-z
-x,y+1/2,-z+1/2
-x+1/2,-y,z+1/2

loop_
_atom_site_label
_atom_site_type_symbol
_atom_site_fract_x
_atom_site_fract_y
_atom_site_fract_z
_atom_site_U_iso_or_equiv
_atom_site_occupancy
_atom_site_adp_type
_atom_site_refinement_flags_posn
F1 F 0.5866(3) 0.6168(2) 0.28042(13) 0.0471 1.0000 Uani .
O2 O 0.8769(4) 0.3381(3) 0.34076(16) 0.0375 1.0000 Uani .
O3 O 0.3673(4) 0.4969(3) 0.40872(18) 0.0426 1.0000 Uani D
O4 O 0.8743(5) 0.2571(3) 0.50500(18) 0.0534 1.0000 Uani .
C5 C 0.4624(6) 0.4997(4) 0.3532(3) 0.0347 1.0000 Uani D
F6 F 0.6500(4) 0.9362(3) 0.32883(18) 0.0828 1.0000 Uani D
C7 C 0.4046(6) 0.7075(4) 0.3417(2) 0.0365 1.0000 Uani D
O8 O 1.0677(4) 0.4459(3) 0.37442(18) 0.0544 1.0000 Uani D
C9 C 0.3570(6) 0.7556(4) 0.4082(2) 0.0367 1.0000 Uani D
O10 O 0.7602(5) 0.0658(3) 0.4610(2) 0.0696 1.0000 Uani D
O11 O 0.1107(4) 0.7837(3) 0.4476(2) 0.0590 1.0000 Uani .
C12 C 0.8433(6) 0.3667(4) 0.4077(2) 0.0341 1.0000 Uani D
C13 C 0.5231(5) 0.6187(4) 0.3447(2) 0.0297 1.0000 Uani D
C14 C 0.4506(6) 0.8264(4) 0.3628(2) 0.0363 1.0000 Uani D
C15 C 0.9002(5) 0.5639(5) 0.4334(3) 0.0429 1.0000 Uani D
C16 C 0.6492(6) 0.6477(4) 0.3915(2) 0.0342 1.0000 Uani D
C17 C 0.6408(6) 0.4369(5) 0.4809(2) 0.0401 1.0000 Uani D
C18 C 1.0307(6) 0.3573(5) 0.3302(3) 0.0472 1.0000 Uani D
C19 C 0.2130(6) 0.8127(4) 0.4134(3) 0.0426 1.0000 Uani D
C20 C 0.6057(6) 0.8583(4) 0.3763(3) 0.0494 1.0000 Uani D
C21 C 0.8324(5) 0.2600(4) 0.4486(3) 0.0368 1.0000 Uani D
C22 C 0.7655(7) 0.1575(4) 0.4184(3) 0.0583 1.0000 Uani D
C23 C 0.2912(6) 0.6880(5) 0.2879(3) 0.0532 1.0000 Uani D
C24 C 0.7628(5) 0.5545(4) 0.3903(3) 0.0368 1.0000 Uani D
C25 C 0.5798(5) 0.4085(4) 0.3601(2) 0.0392 1.0000 Uani D
C26 C 0.3499(7) 0.9198(4) 0.3429(2) 0.0495 1.0000 Uani D
C27 C 0.6992(5) 0.4394(4) 0.4097(2) 0.0302 1.0000 Uani D
C28 C 0.7142(6) 0.7613(4) 0.3738(3) 0.0499 1.0000 Uani D
C29 C 0.9662(6) 0.4475(4) 0.4287(2) 0.0377 1.0000 Uani D
C30 C 0.2194(6) 0.9142(4) 0.3712(2) 0.0494 1.0000 Uani D
C31 C 1.0488(6) 0.3984(6) 0.2613(3) 0.0660 1.0000 Uani D
C32 C 1.1186(7) 0.2541(5) 0.3459(4) 0.0792 1.0000 Uani D
H51 H 0.405(2) 0.4824(19) 0.3143(10) 0.0489 1.0000 Uiso D
H91 H 0.400(2) 0.721(2) 0.4477(10) 0.0450 1.0000 Uiso D
H151 H 0.876(3) 0.582(2) 0.4788(10) 0.0640 1.0000 Uiso D
H152 H 0.967(2) 0.6198(19) 0.4160(12) 0.0640 1.0000 Uiso D
H161 H 0.609(2) 0.6528(19) 0.4362(10) 0.0470 1.0000 Uiso D
H171 H 0.572(3) 0.498(2) 0.4875(12) 0.0528 1.0000 Uiso D
H172 H 0.722(2) 0.446(3) 0.5110(11) 0.0528 1.0000 Uiso D
H173 H 0.593(3) 0.3658(19) 0.4904(12) 0.0528 1.0000 Uiso D
H201 H 0.611(2) 0.8948(19) 0.4196(10) 0.0663 1.0000 Uiso D
H221 H 0.821(3) 0.1356(19) 0.3799(11) 0.0727 1.0000 Uiso D
H222 H 0.666(2) 0.1760(19) 0.4050(13) 0.0727 1.0000 Uiso D
H231 H 0.344(3) 0.670(3) 0.2485(11) 0.0729 1.0000 Uiso D
H232 H 0.233(3) 0.7533(19) 0.2810(15) 0.0729 1.0000 Uiso D
H233 H 0.228(3) 0.627(2) 0.2992(13) 0.0729 1.0000 Uiso D
H241 H 0.798(2) 0.5474(19) 0.3451(10) 0.0554 1.0000 Uiso D
H251 H 0.533(2) 0.3382(18) 0.3732(12) 0.0516 1.0000 Uiso D
H252 H 0.625(2) 0.399(2) 0.3173(10) 0.0516 1.0000 Uiso D
H261 H 0.377(2) 0.9748(14) 0.3134(7) 0.0664 1.0000 Uiso D
H281 H 0.794(3) 0.7790(19) 0.4032(13) 0.0721 1.0000 Uiso D
H282 H 0.752(3) 0.7563(19) 0.3291(10) 0.0721 1.0000 Uiso D
H291 H 1.014(2) 0.4240(19) 0.4698(10) 0.0498 1.0000 Uiso D
H301 H 0.144(2) 0.9664(15) 0.3658(7) 0.0662 1.0000 Uiso D
H311 H 1.148(2) 0.423(3) 0.2548(13) 0.0919 1.0000 Uiso D
H312 H 0.983(4) 0.460(3) 0.2531(14) 0.0919 1.0000 Uiso D
H313 H 1.028(4) 0.338(2) 0.2318(11) 0.0919 1.0000 Uiso D
H321 H 1.220(2) 0.270(2) 0.3391(19) 0.1012 1.0000 Uiso D
H322 H 1.102(4) 0.234(3) 0.3908(11) 0.1012 1.0000 Uiso D
H323 H 1.089(4) 0.194(2) 0.3177(16) 0.1012 1.0000 Uiso D
H101 H 0.7963 0.0762 0.5004 0.0851 1.0000 Uiso .
H31 H 0.280(2) 0.497(4) 0.401(2) 0.0525 1.0000 Uiso D

loop_
_atom_site_aniso_label
_atom_site_aniso_U_11
_atom_site_aniso_U_22
_atom_site_aniso_U_33
_atom_site_aniso_U_23
_atom_site_aniso_U_13
_atom_site_aniso_U_12
F1 0.0583 0.0468 0.0363 0.0015 0.0099 0.0029
O2 0.0310 0.0441 0.0374 -0.0090 0.0023 -0.0027
O3 0.0240 0.0493 0.0544 0.0087 0.0026 0.0001
O4 0.0557 0.0566 0.0479 0.0074 -0.0116 0.0106
C5 0.0323 0.0366 0.0352 0.0009 -0.0013 -0.0028
F6 0.0784 0.0541 0.1158 0.0321 0.0315 -0.0001
C7 0.0441 0.0388 0.0268 -0.0021 -0.0042 0.0061
O8 0.0324 0.0695 0.0612 -0.0209 0.0119 -0.0129
C9 0.0440 0.0362 0.0301 0.0022 0.0011 0.0014
O10 0.0810 0.0531 0.0746 0.0200 -0.0247 -0.0223
O11 0.0415 0.0611 0.0745 -0.0152 0.0095 -0.0035
C12 0.0325 0.0386 0.0310 -0.0051 0.0002 -0.0083
C13 0.0360 0.0378 0.0152 0.0022 0.0097 -0.0018
C14 0.0457 0.0273 0.0359 0.0041 -0.0053 0.0062
C15 0.0304 0.0445 0.0538 -0.0048 0.0077 -0.0138
C16 0.0357 0.0294 0.0376 -0.0065 -0.0012 -0.0094
C17 0.0345 0.0438 0.0420 -0.0002 0.0048 -0.0008
C18 0.0347 0.0515 0.0555 -0.0016 0.0019 -0.0025
C19 0.0446 0.0387 0.0445 -0.0151 -0.0058 -0.0010
C20 0.0678 0.0270 0.0535 0.0049 0.0115 -0.0152
C21 0.0276 0.0417 0.0412 0.0103 -0.0037 0.0070
C22 0.0675 0.0412 0.0662 0.0149 -0.0075 0.0035
C23 0.0667 0.0423 0.0505 -0.0062 -0.0125 0.0102
C24 0.0263 0.0445 0.0397 -0.0094 0.0050 -0.0006
C25 0.0397 0.0390 0.0390 -0.0005 -0.0032 -0.0116
C26 0.0753 0.0348 0.0384 0.0028 -0.0004 0.0100
C27 0.0286 0.0260 0.0360 0.0050 -0.0011 -0.0050
C28 0.0464 0.0305 0.0727 0.0073 0.0005 -0.0147
C29 0.0376 0.0466 0.0288 -0.0078 -0.0077 -0.0017
C30 0.0559 0.0357 0.0566 -0.0077 -0.0102 0.0193
C31 0.0462 0.0956 0.0561 -0.0071 0.0126 -0.0116
C32 0.0383 0.0823 0.1172 -0.0055 -0.0013 0.0232

loop_
_atom_type_symbol
_atom_type_scat_dispersion_real
_atom_type_scat_dispersion_imag
_atom_type_scat_Cromer_Mann_a1
_atom_type_scat_Cromer_Mann_b1
_atom_type_scat_Cromer_Mann_a2
_atom_type_scat_Cromer_Mann_b2
_atom_type_scat_Cromer_Mann_a3
_atom_type_scat_Cromer_Mann_b3
_atom_type_scat_Cromer_Mann_a4
_atom_type_scat_Cromer_Mann_b4
_atom_type_scat_Cromer_Mann_c
_atom_type_scat_source
C 0.0033 0.0016 2.3100 20.8439 1.0200 10.2075 1.5886 0.5687 0.8650 51.6512 0.2156 'International Tables Vol C 4.2.6.8 and 6.1.1.4'
H 0.0000 0.0000 0.4930 10.5109 0.3229 26.1257 0.1402 3.1424 0.0408 57.7998 0.0030 'International Tables Vol C 4.2.6.8 and 6.1.1.4'
F 0.0171 0.0103 3.5392 10.2825 2.6412 4.2944 1.5170 0.2615 1.0243 26.1476 0.2776 'International Tables Vol C 4.2.6.8 and 6.1.1.4'
O 0.0106 0.0060 3.0485 13.2771 2.2868 5.7011 1.5463 0.3239 0.8670 32.9089 0.2508 'International Tables Vol C 4.2.6.8 and 6.1.1.4'

loop_
_geom_angle_atom_site_label_1
_geom_angle_atom_site_label_2
_geom_angle_atom_site_label_3
_geom_angle
_geom_angle_publ_flag
C12 O2 C18 108.2(4) yes
C5 O3 H31 117(4) no
O3 C5 C13 109.4(4) yes
O3 C5 C25 109.7(4) yes
C13 C5 C25 114.3(4) yes
O3 C5 H51 107.9(14) no
C13 C5 H51 107.5(14) no
C25 C5 H51 107.7(14) no
C9 C7 C13 115.4(4) yes
C9 C7 C14 59.1(3) yes
C13 C7 C14 115.8(4) yes
C9 C7 C23 119.8(5) yes
C13 C7 C23 114.1(4) yes
C14 C7 C23 121.8(4) yes
C18 O8 C29 109.9(4) yes
C7 C9 C14 60.7(3) yes
C7 C9 C19 119.1(5) yes
C14 C9 C19 106.8(4) yes
C7 C9 H91 116.9(13) no
C14 C9 H91 120.5(14) no
C19 C9 H91 118.9(12) no
C22 O10 H101 116.4 no
O2 C12 C21 109.5(4) yes
O2 C12 C27 109.4(4) yes
C21 C12 C27 112.9(4) yes
O2 C12 C29 104.8(4) yes
C21 C12 C29 114.7(4) yes
C27 C12 C29 105.0(4) yes
C5 C13 C7 113.0(4) yes
C5 C13 F1 103.7(4) yes
C7 C13 F1 105.3(4) yes
C5 C13 C16 114.2(4) yes
C7 C13 C16 113.9(4) yes
F1 C13 C16 105.4(4) yes
C7 C14 C9 60.2(3) yes
C7 C14 C20 123.0(4) yes
C9 C14 C20 124.5(4) yes
C7 C14 C26 116.1(4) yes
C9 C14 C26 103.3(5) yes
C20 C14 C26 116.4(4) yes
C24 C15 C29 102.9(4) yes
C24 C15 H151 111.8(15) no
C29 C15 H151 110.9(15) no
C24 C15 H152 110.7(15) no
C29 C15 H152 110.9(14) no
H151 C15 H152 109.6(16) no
C13 C16 C24 109.8(4) yes
C13 C16 C28 110.3(4) yes
C24 C16 C28 112.2(4) yes
C13 C16 H161 107.9(14) no
C24 C16 H161 108.4(13) no
C28 C16 H161 108.0(14) no
C27 C17 H171 109.8(15) no
C27 C17 H172 109.1(14) no
H171 C17 H172 109.1(16) no
C27 C17 H173 110.9(15) no
H171 C17 H173 109.4(16) no
H172 C17 H173 108.5(16) no
O2 C18 O8 104.7(4) yes
O2 C18 C31 107.5(5) yes
O8 C18 C31 108.8(4) yes
O2 C18 C32 111.1(5) yes
O8 C18 C32 110.1(5) yes
C31 C18 C32 114.1(5) yes
C9 C19 O11 126.4(5) yes
C9 C19 C30 107.2(5) yes
O11 C19 C30 126.3(5) yes
C14 C20 F6 108.4(5) yes
C14 C20 C28 114.8(4) yes
F6 C20 C28 106.9(4) yes
C14 C20 H201 109.0(14) no
F6 C20 H201 108.0(14) no
C28 C20 H201 109.4(14) no
C12 C21 O4 121.4(5) yes
C12 C21 C22 119.0(4) yes
O4 C21 C22 119.6(5) yes
C21 C22 O10 113.5(4) yes
C21 C22 H221 109.5(15) no
O10 C22 H221 108.0(15) no
C21 C22 H222 108.1(15) no
O10 C22 H222 108.6(15) no
H221 C22 H222 109.1(16) no
C7 C23 H231 107.1(15) no
C7 C23 H232 111.0(15) no
H231 C23 H232 109.7(16) no
C7 C23 H233 110.9(15) no
H231 C23 H233 109.3(16) no
H232 C23 H233 108.8(16) no
C15 C24 C16 119.8(4) yes
C15 C24 C27 103.2(4) yes
C16 C24 C27 112.8(4) yes
C15 C24 H241 106.1(14) no
C16 C24 H241 107.5(13) no
C27 C24 H241 106.7(14) no
C5 C25 C27 112.9(4) yes
C5 C25 H251 109.1(14) no
C27 C25 H251 109.8(14) no
C5 C25 H252 107.2(14) no
C27 C25 H252 108.6(14) no
H251 C25 H252 109.1(16) no
C14 C26 C30 113.4(5) yes
C14 C26 H261 122.7(13) no
C30 C26 H261 123.9(13) no
C24 C27 C17 112.8(4) yes
C24 C27 C25 108.4(4) yes
C17 C27 C25 111.5(4) yes
C24 C27 C12 99.6(4) yes
C17 C27 C12 107.6(4) yes
C25 C27 C12 116.6(4) yes
C20 C28 C16 114.3(4) yes
C20 C28 H281 107.7(15) no
C16 C28 H281 110.0(15) no
C20 C28 H282 107.8(15) no
C16 C28 H282 107.7(15) no
H281 C28 H282 109.1(16) no
C12 C29 C15 107.4(4) yes
C12 C29 O8 104.4(4) yes
C15 C29 O8 108.5(4) yes
C12 C29 H291 112.4(14) no
C15 C29 H291 112.6(13) no
O8 C29 H291 111.1(14) no
C19 C30 C26 109.2(5) yes
C19 C30 H301 125.4(13) no
C26 C30 H301 125.4(13) no
C18 C31 H311 109.6(16) no
C18 C31 H312 110.0(16) no
H311 C31 H312 109.4(16) no
C18 C31 H313 108.8(15) no
H311 C31 H313 109.5(16) no
H312 C31 H313 109.5(16) no
C18 C32 H321 108.9(16) no
C18 C32 H322 109.0(16) no
H321 C32 H322 110.0(17) no
C18 C32 H323 109.4(16) no
H321 C32 H323 109.9(17) no
H322 C32 H323 109.6(16) no

loop_
_geom_bond_atom_site_label_1
_geom_bond_atom_site_label_2
_geom_bond_distance
_geom_bond_publ_flag
F1 C13 1.430(5) yes
O2 C12 1.436(5) yes
O2 C18 1.441(6) yes
O3 C5 1.425(6) yes
O3 H31 0.815(18) no
O4 C21 1.210(6) yes
C5 C13 1.531(6) yes
C5 C25 1.534(7) yes
C5 H51 0.973(17) no
F6 C20 1.399(5) yes
C7 C9 1.531(7) yes
C7 C13 1.516(6) yes
C7 C14 1.538(7) yes
C7 C23 1.524(7) yes
O8 C18 1.427(6) yes
O8 C29 1.441(6) yes
C9 C14 1.514(6) yes
C9 C19 1.486(7) yes
C9 H91 0.984(17) no
O10 C22 1.395(6) yes
O10 H101 0.874 no
O11 C19 1.215(6) yes
C12 C21 1.521(7) yes
C12 C27 1.577(7) yes
C12 C29 1.540(7) yes
C13 C16 1.535(6) yes
C14 C20 1.494(7) yes
C14 C26 1.499(7) yes
C15 C24 1.535(7) yes
C15 C29 1.514(7) yes
C15 H151 0.974(18) no
C15 H152 0.968(18) no
C16 C24 1.520(7) yes
C16 C28 1.521(6) yes
C16 H161 0.981(17) no
C17 C27 1.545(6) yes
C17 H171 0.973(18) no
C17 H172 0.965(18) no
C17 H173 0.971(18) no
C18 C31 1.491(7) yes
C18 C32 1.503(8) yes
C19 C30 1.483(7) yes
C20 C28 1.524(7) yes
C20 H201 0.982(18) no
C21 C22 1.497(7) yes
C22 H221 0.970(18) no
C22 H222 0.972(18) no
C23 H231 0.960(18) no
C23 H232 0.951(18) no
C23 H233 0.956(18) no
C24 C27 1.540(6) yes
C24 H241 0.976(18) no
C25 C27 1.530(6) yes
C25 H251 0.976(18) no
C25 H252 0.969(17) no
C26 C30 1.327(7) yes
C26 H261 0.921(18) no
C28 H281 0.966(18) no
C28 H282 0.973(18) no
C29 H291 0.983(18) no
C30 H301 0.937(18) no
C31 H311 0.960(18) no
C31 H312 0.963(18) no
C31 H313 0.954(18) no
C32 H321 0.958(18) no
C32 H322 0.957(18) no
C32 H323 0.957(18) no

loop_
_geom_hbond_atom_site_label_D
_geom_hbond_atom_site_label_H
_geom_hbond_atom_site_label_A
_geom_hbond_site_symmetry_A
_geom_hbond_angle_DHA
_geom_hbond_distance_DH
_geom_hbond_distance_HA
_geom_hbond_distance_DA
_geom_hbond_publ_flag
C15 H152 O11 1_655 142(2) 0.968 2.441 3.262(7) yes
C16 H161 O11 2_566 154.0(18) 0.981 2.480 3.390(7) yes
C17 H173 O4 2_456 152(3) 0.971 2.481 3.370(7) yes
C20 H201 O10 1_565 131.7(18) 0.982 2.590 3.326(7) yes
O10 H101 O3 2_556 147.8(3) 0.874 2.143 2.920(7) yes
O3 H31 O8 1_455 162(5) 0.815 2.106 2.891(7) yes
